data_7026899
loop_
_publ_author_name
'Fawcett, John'
'Harding, Duncan A. J.'
'Hope, Eric G.'
'Singh, Kuldip'
'Solan, Gregory A.'

_publ_section_title
;
 Stabilisation of iridium(III) fluoride complexes with NHCs.
;
_journal_issue 44
_journal_name_full 'Dalton transactions (Cambridge, England : 2003)'
_journal_page_first 10781
_journal_page_last 10789
_journal_paper_doi 10.1039/c0dt00857e
_journal_volume 39
_journal_year 2010
_chemical_formula_moiety '(C49 H51 Ir N2 P)+ (B F4)-'
_chemical_formula_sum 'C49 H51 B F4 Ir N2 P'
_chemical_formula_weight 977.90
_chemical_name_systematic
;
?
;
_space_group_IT_number 2
_symmetry_cell_setting triclinic
_symmetry_space_group_name_Hall '-P 1'
_symmetry_space_group_name_H-M 'P -1'
_atom_sites_solution_hydrogens geom
_atom_sites_solution_primary direct
_atom_sites_solution_secondary difmap
_audit_creation_method SHELXL-97
_cell_angle_alpha 87.867(3)
_cell_angle_beta 75.097(2)
_cell_angle_gamma 89.756(3)
_cell_formula_units_Z 2
_cell_length_a 10.3704(17)
_cell_length_b 13.371(2)
_cell_length_c 15.841(3)
_cell_measurement_reflns_used 1022
_cell_measurement_temperature 150(2)
_cell_measurement_theta_max 28.25
_cell_measurement_theta_min 3.07
_cell_volume 2121.2(6)
_computing_cell_refinement 'Bruker SMART'
_computing_data_collection 'Bruker SMART'
_computing_data_reduction 'Bruker SHELXTL'
_computing_molecular_graphics 'Bruker SHELXTL'
_computing_publication_material 'Bruker SHELXTL'
_computing_structure_refinement 'SHELXL-97 (Sheldrick, 1997)'
_computing_structure_solution 'SHELXS-97 (Sheldrick, 1990)'
_diffrn_ambient_temperature 150(2)
_diffrn_measured_fraction_theta_full 0.987
_diffrn_measured_fraction_theta_max 0.987
_diffrn_measurement_device_type 'Bruker Apex 2000 CCD area detector'
_diffrn_measurement_method 'phi and omega scans'
_diffrn_radiation_monochromator graphite
_diffrn_radiation_source 'fine-focus sealed tube'
_diffrn_radiation_type MoK\a
_diffrn_radiation_wavelength 0.71073
_diffrn_reflns_av_R_equivalents 0.0224
_diffrn_reflns_av_sigmaI/netI 0.0359
_diffrn_reflns_limit_h_max 12
_diffrn_reflns_limit_h_min -12
_diffrn_reflns_limit_k_max 16
_diffrn_reflns_limit_k_min -16
_diffrn_reflns_limit_l_max 19
_diffrn_reflns_limit_l_min -19
_diffrn_reflns_number 16617
_diffrn_reflns_theta_full 26.00
_diffrn_reflns_theta_max 26.00
_diffrn_reflns_theta_min 1.52
_exptl_absorpt_coefficient_mu 3.240
_exptl_absorpt_correction_T_max 0.928
_exptl_absorpt_correction_T_min 0.651
_exptl_absorpt_correction_type empirical
_exptl_absorpt_process_details
;
absorption correction based on 13220 reflections (SADABS); Rint 0.086 before
correction and 0.022 after.
;
_exptl_crystal_colour plate
_exptl_crystal_density_diffrn 1.531
_exptl_crystal_density_method 'not measured'
_exptl_crystal_description red
_exptl_crystal_F_000 984
_exptl_crystal_size_max 0.30
_exptl_crystal_size_mid 0.24
_exptl_crystal_size_min 0.11
_refine_diff_density_max 1.369
_refine_diff_density_min -0.937
_refine_diff_density_rms 0.092
_refine_ls_extinction_method none
_refine_ls_goodness_of_fit_ref 1.008
_refine_ls_hydrogen_treatment constr
_refine_ls_matrix_type full
_refine_ls_number_parameters 528
_refine_ls_number_reflns 8227
_refine_ls_number_restraints 0
_refine_ls_restrained_S_all 1.008
_refine_ls_R_factor_all 0.0296
_refine_ls_R_factor_gt 0.0270
_refine_ls_shift/su_max 0.001
_refine_ls_shift/su_mean 0.000
_refine_ls_structure_factor_coef Fsqd
_refine_ls_weighting_details 'calc w=1/[\s^2^(Fo^2^)+(0.0392P)^2^+0.0000P] where P=(Fo^2^+2Fc^2^)/3'
_refine_ls_weighting_scheme calc
_refine_ls_wR_factor_gt 0.0643
_refine_ls_wR_factor_ref 0.0654
_reflns_number_gt 7645
_reflns_number_total 8227
_reflns_threshold_expression >2sigma(I)
_cod_data_source_file c0dt00857e.txt
_cod_data_source_block 05042
_cod_depositor_comments
;
The following automatic conversions were performed:

'_symmetry_cell_setting' value 'Triclinic' changed to 'triclinic'
according to /home/saulius/struct/CIF-dictionaries/cif_core.dic
dictionary named 'cif_core.dic' version 2.4.2 from 2011-04-26.

Automatic conversion script
Id: cif_fix_values 1891 2012-01-12 08:04:46Z andrius 

The following automatic conversions were performed:

'_refine_ls_hydrogen_treatment' value 'constrained' was replaced with
the value 'constr' as specified in the replacement file
'src/cod-tools/trunk/data/replacement-values/replacement_values.lst'.

Automatic conversion script
Id: cif_fix_values 5376 2017-05-30 11:51:03Z andrius 
;
_cod_original_cell_volume 2121.1(6)
_cod_original_sg_symbol_H-M P-1
_cod_database_code 7026899

loop_
_symmetry_equiv_pos_as_xyz
'x, y, z'
'-x, -y, -z'

loop_
_atom_site_label
_atom_site_type_symbol
_atom_site_fract_x
_atom_site_fract_y
_atom_site_fract_z
_atom_site_U_iso_or_equiv
_atom_site_adp_type
_atom_site_occupancy
_atom_site_symmetry_multiplicity
_atom_site_calc_flag
_atom_site_refinement_flags
Ir1 Ir 0.516314(11) 0.815815(8) 0.709709(7) 0.02238(5) Uani 1 1 d .
P1 P 0.29267(8) 0.80866(6) 0.78063(5) 0.02410(17) Uani 1 1 d .
N1 N 0.5787(3) 0.6248(2) 0.81847(17) 0.0284(6) Uani 1 1 d .
N2 N 0.5972(3) 0.6010(2) 0.68243(17) 0.0267(6) Uani 1 1 d .
C1 C 0.5677(3) 0.6732(2) 0.74293(19) 0.0227(6) Uani 1 1 d .
C2 C 0.6136(4) 0.5253(3) 0.8037(2) 0.0388(9) Uani 1 1 d .
H2 H 0.6274 0.4769 0.8460 0.047 Uiso 1 1 calc R
C3 C 0.6244(4) 0.5100(3) 0.7192(2) 0.0353(8) Uani 1 1 d .
H3 H 0.6463 0.4490 0.6901 0.042 Uiso 1 1 calc R
C4 C 0.5801(3) 0.6709(2) 0.8992(2) 0.0307(8) Uani 1 1 d .
C5 C 0.4690(4) 0.6625(3) 0.9702(2) 0.0361(8) Uani 1 1 d .
C6 C 0.4749(4) 0.7087(3) 1.0459(2) 0.0446(10) Uani 1 1 d .
H6 H 0.3997 0.7046 1.0951 0.053 Uiso 1 1 calc R
C7 C 0.5872(5) 0.7606(3) 1.0520(2) 0.0469(11) Uani 1 1 d .
C8 C 0.6979(4) 0.7631(3) 0.9819(2) 0.0423(9) Uani 1 1 d .
H8 H 0.7760 0.7971 0.9864 0.051 Uiso 1 1 calc R
C9 C 0.6980(4) 0.7168(3) 0.9043(2) 0.0351(8) Uani 1 1 d .
C10 C 0.3491(4) 0.6020(3) 0.9665(3) 0.0515(11) Uani 1 1 d .
H10A H 0.3690 0.5306 0.9709 0.077 Uiso 1 1 calc R
H10B H 0.3265 0.6171 0.9110 0.077 Uiso 1 1 calc R
H10C H 0.2736 0.6189 1.0152 0.077 Uiso 1 1 calc R
C11 C 0.5905(6) 0.8121(3) 1.1350(3) 0.0680(15) Uani 1 1 d .
H11A H 0.5919 0.8848 1.1243 0.102 Uiso 1 1 calc R
H11B H 0.6708 0.7918 1.1529 0.102 Uiso 1 1 calc R
H11C H 0.5111 0.7931 1.1814 0.102 Uiso 1 1 calc R
C12 C 0.8270(4) 0.7109(3) 0.8338(3) 0.0475(10) Uani 1 1 d .
H12A H 0.8761 0.6511 0.8446 0.071 Uiso 1 1 calc R
H12B H 0.8812 0.7707 0.8343 0.071 Uiso 1 1 calc R
H12C H 0.8073 0.7073 0.7767 0.071 Uiso 1 1 calc R
C13 C 0.6198(3) 0.6189(2) 0.5887(2) 0.0272(7) Uani 1 1 d .
C14 C 0.7513(3) 0.6278(2) 0.5385(2) 0.0292(7) Uani 1 1 d .
C15 C 0.7722(4) 0.6514(3) 0.4497(2) 0.0340(8) Uani 1 1 d .
H15 H 0.8607 0.6605 0.4143 0.041 Uiso 1 1 calc R
C16 C 0.6651(4) 0.6620(3) 0.4116(2) 0.0364(8) Uani 1 1 d .
C17 C 0.5382(4) 0.6465(3) 0.4624(2) 0.0360(8) Uani 1 1 d .
H17 H 0.4659 0.6516 0.4359 0.043 Uiso 1 1 calc R
C18 C 0.5113(3) 0.6235(2) 0.5517(2) 0.0295(7) Uani 1 1 d .
C19 C 0.8706(3) 0.6117(3) 0.5750(2) 0.0366(8) Uani 1 1 d .
H19A H 0.8471 0.6280 0.6369 0.055 Uiso 1 1 calc R
H19B H 0.9441 0.6551 0.5427 0.055 Uiso 1 1 calc R
H19C H 0.8983 0.5416 0.5692 0.055 Uiso 1 1 calc R
C20 C 0.6893(4) 0.6934(3) 0.3159(2) 0.0532(11) Uani 1 1 d .
H20A H 0.6711 0.6367 0.2832 0.080 Uiso 1 1 d R
H20B H 0.7825 0.7147 0.2930 0.080 Uiso 1 1 d R
H20C H 0.6302 0.7490 0.3097 0.080 Uiso 1 1 d R
C21 C 0.3711(3) 0.6038(3) 0.6040(2) 0.0375(8) Uani 1 1 d .
H21A H 0.3711 0.5533 0.6505 0.056 Uiso 1 1 calc R
H21B H 0.3183 0.5792 0.5658 0.056 Uiso 1 1 calc R
H21C H 0.3320 0.6659 0.6301 0.056 Uiso 1 1 calc R
C22 C 0.7297(3) 0.8452(2) 0.6461(2) 0.0261(7) Uani 1 1 d .
H22 H 0.7440 0.7751 0.6491 0.031 Uiso 1 1 calc R
C23 C 0.6910(3) 0.8954(3) 0.7250(2) 0.0299(7) Uani 1 1 d .
H23 H 0.6799 0.8559 0.7774 0.036 Uiso 1 1 calc R
C24 C 0.6657(4) 1.0053(3) 0.7342(2) 0.0364(8) Uani 1 1 d .
H24A H 0.7522 1.0413 0.7206 0.044 Uiso 1 1 calc R
H24B H 0.6186 1.0178 0.7956 0.044 Uiso 1 1 calc R
C25 C 0.5822(4) 1.0468(3) 0.6740(2) 0.0357(8) Uani 1 1 d .
H25A H 0.5383 1.1094 0.6977 0.043 Uiso 1 1 calc R
H25B H 0.6415 1.0630 0.6154 0.043 Uiso 1 1 calc R
C26 C 0.4776(3) 0.9724(2) 0.6660(2) 0.0312(7) Uani 1 1 d .
H26 H 0.3949 0.9707 0.7093 0.037 Uiso 1 1 calc R
C27 C 0.4962(3) 0.9061(2) 0.5981(2) 0.0276(7) Uani 1 1 d .
H27 H 0.4240 0.8628 0.5977 0.033 Uiso 1 1 calc R
C28 C 0.6211(3) 0.8976(3) 0.5258(2) 0.0323(8) Uani 1 1 d .
H28A H 0.6254 0.9546 0.4835 0.039 Uiso 1 1 calc R
H28B H 0.6161 0.8354 0.4947 0.039 Uiso 1 1 calc R
C29 C 0.7498(3) 0.8961(3) 0.5564(2) 0.0322(8) Uani 1 1 d .
H29A H 0.8200 0.8605 0.5138 0.039 Uiso 1 1 calc R
H29B H 0.7809 0.9657 0.5584 0.039 Uiso 1 1 calc R
C30 C 0.2068(3) 0.6923(2) 0.8006(2) 0.0278(7) Uani 1 1 d .
C31 C 0.1544(3) 0.6126(3) 0.8098(2) 0.0299(7) Uani 1 1 d .
C32 C 0.0888(3) 0.5166(2) 0.8194(2) 0.0330(8) Uani 1 1 d .
C33 C 0.0248(4) 0.4879(3) 0.7566(3) 0.0436(9) Uani 1 1 d .
H33 H 0.0277 0.5303 0.7067 0.052 Uiso 1 1 calc R
C34 C -0.0429(4) 0.3970(3) 0.7673(3) 0.0542(11) Uani 1 1 d .
H34 H -0.0872 0.3773 0.7249 0.065 Uiso 1 1 calc R
C35 C -0.0457(4) 0.3357(3) 0.8395(3) 0.0584(13) Uani 1 1 d .
H35 H -0.0928 0.2739 0.8470 0.070 Uiso 1 1 calc R
C36 C 0.0183(5) 0.3627(3) 0.9004(3) 0.0577(12) Uani 1 1 d .
H36 H 0.0171 0.3190 0.9493 0.069 Uiso 1 1 calc R
C37 C 0.0846(4) 0.4527(3) 0.8913(3) 0.0435(9) Uani 1 1 d .
H37 H 0.1278 0.4715 0.9345 0.052 Uiso 1 1 calc R
C38 C 0.1793(3) 0.8816(2) 0.7306(2) 0.0265(7) Uani 1 1 d .
C39 C 0.1446(3) 0.8454(3) 0.6587(2) 0.0325(8) Uani 1 1 d .
H39 H 0.1720 0.7802 0.6397 0.039 Uiso 1 1 calc R
C40 C 0.0703(3) 0.9031(3) 0.6137(2) 0.0380(8) Uani 1 1 d .
H40 H 0.0467 0.8773 0.5646 0.046 Uiso 1 1 calc R
C41 C 0.0311(3) 0.9975(3) 0.6407(2) 0.0375(9) Uani 1 1 d .
H41 H -0.0185 1.0375 0.6095 0.045 Uiso 1 1 calc R
C42 C 0.0635(4) 1.0344(3) 0.7129(2) 0.0398(9) Uani 1 1 d .
H42 H 0.0349 1.0993 0.7320 0.048 Uiso 1 1 calc R
C43 C 0.1375(3) 0.9769(3) 0.7573(2) 0.0335(8) Uani 1 1 d .
H43 H 0.1601 1.0028 0.8067 0.040 Uiso 1 1 calc R
C44 C 0.2561(3) 0.8565(2) 0.8909(2) 0.0270(7) Uani 1 1 d .
C45 C 0.1257(3) 0.8554(3) 0.9428(2) 0.0362(8) Uani 1 1 d .
H45 H 0.0568 0.8268 0.9218 0.043 Uiso 1 1 calc R
C46 C 0.0952(4) 0.8959(3) 1.0252(2) 0.0411(9) Uani 1 1 d .
H46 H 0.0057 0.8955 1.0600 0.049 Uiso 1 1 calc R
C47 C 0.1953(4) 0.9367(3) 1.0561(2) 0.0404(9) Uani 1 1 d .
H47 H 0.1750 0.9647 1.1122 0.048 Uiso 1 1 calc R
C48 C 0.3237(4) 0.9365(3) 1.0058(2) 0.0440(9) Uani 1 1 d .
H48 H 0.3926 0.9638 1.0277 0.053 Uiso 1 1 calc R
C49 C 0.3555(3) 0.8973(3) 0.9232(2) 0.0342(8) Uani 1 1 d .
H49 H 0.4453 0.8984 0.8889 0.041 Uiso 1 1 calc R
B1 B 0.7990(5) 0.2669(3) 0.6106(3) 0.0449(11) Uani 1 1 d .
F1 F 0.6928(3) 0.27143(19) 0.68165(18) 0.0777(9) Uani 1 1 d .
F2 F 0.8412(3) 0.36295(18) 0.5857(2) 0.0792(9) Uani 1 1 d .
F3 F 0.7554(3) 0.2223(2) 0.5453(2) 0.0939(11) Uani 1 1 d .
F4 F 0.8987(4) 0.2139(2) 0.6254(3) 0.1306(17) Uani 1 1 d .

loop_
_atom_site_aniso_label
_atom_site_aniso_U_11
_atom_site_aniso_U_22
_atom_site_aniso_U_33
_atom_site_aniso_U_23
_atom_site_aniso_U_13
_atom_site_aniso_U_12
Ir1 0.02036(7) 0.02299(8) 0.02237(7) 0.00204(5) -0.00337(5) 0.00300(5)
P1 0.0215(4) 0.0249(4) 0.0244(4) 0.0008(3) -0.0035(3) 0.0036(3)
N1 0.0353(15) 0.0275(15) 0.0218(14) 0.0008(11) -0.0063(12) 0.0095(12)
N2 0.0299(14) 0.0271(15) 0.0230(14) -0.0003(11) -0.0065(11) 0.0048(11)
C1 0.0208(15) 0.0246(16) 0.0209(15) 0.0004(12) -0.0021(12) 0.0027(12)
C2 0.056(2) 0.030(2) 0.0298(19) 0.0044(15) -0.0107(17) 0.0160(17)
C3 0.049(2) 0.0227(18) 0.0353(19) -0.0006(14) -0.0136(17) 0.0072(15)
C4 0.041(2) 0.0303(18) 0.0215(16) 0.0005(14) -0.0101(15) 0.0141(15)
C5 0.045(2) 0.037(2) 0.0229(17) 0.0090(15) -0.0048(15) 0.0148(16)
C6 0.061(3) 0.045(2) 0.0206(18) 0.0063(16) 0.0006(17) 0.022(2)
C7 0.080(3) 0.036(2) 0.0252(19) -0.0020(16) -0.016(2) 0.023(2)
C8 0.056(2) 0.042(2) 0.035(2) -0.0040(17) -0.0230(19) 0.0113(19)
C9 0.041(2) 0.038(2) 0.0271(18) -0.0004(15) -0.0107(16) 0.0134(16)
C10 0.048(2) 0.064(3) 0.037(2) 0.013(2) -0.0030(19) 0.004(2)
C11 0.122(5) 0.056(3) 0.028(2) -0.011(2) -0.023(3) 0.021(3)
C12 0.033(2) 0.067(3) 0.045(2) -0.006(2) -0.0142(18) 0.0151(19)
C13 0.0355(18) 0.0221(17) 0.0235(16) -0.0023(13) -0.0065(14) 0.0050(13)
C14 0.0322(18) 0.0273(18) 0.0279(17) -0.0047(14) -0.0072(14) 0.0079(14)
C15 0.0361(19) 0.035(2) 0.0282(18) -0.0029(15) -0.0027(15) 0.0068(15)
C16 0.047(2) 0.036(2) 0.0258(18) -0.0053(15) -0.0086(16) 0.0117(17)
C17 0.041(2) 0.040(2) 0.0305(18) -0.0078(16) -0.0149(16) 0.0102(16)
C18 0.0330(18) 0.0268(18) 0.0291(17) -0.0079(14) -0.0077(14) 0.0078(14)
C19 0.0329(19) 0.042(2) 0.0340(19) -0.0035(16) -0.0065(15) 0.0098(16)
C20 0.058(3) 0.070(3) 0.029(2) 0.0031(19) -0.0087(19) 0.020(2)
C21 0.0327(19) 0.046(2) 0.034(2) -0.0114(17) -0.0076(16) 0.0025(16)
C22 0.0159(15) 0.0311(18) 0.0287(17) 0.0012(14) -0.0013(13) -0.0013(13)
C23 0.0221(16) 0.0349(19) 0.0313(18) -0.0004(14) -0.0046(14) -0.0028(14)
C24 0.0326(19) 0.038(2) 0.036(2) -0.0079(16) -0.0033(15) -0.0050(15)
C25 0.038(2) 0.0260(18) 0.039(2) -0.0007(15) -0.0012(16) 0.0002(15)
C26 0.0294(18) 0.0265(18) 0.0325(18) 0.0078(14) 0.0004(14) 0.0028(14)
C27 0.0303(17) 0.0236(17) 0.0274(17) 0.0107(13) -0.0063(14) -0.0011(13)
C28 0.0384(19) 0.0314(19) 0.0258(17) 0.0030(14) -0.0066(15) 0.0050(15)
C29 0.0320(18) 0.0336(19) 0.0269(17) 0.0012(14) -0.0005(14) -0.0023(15)
C30 0.0252(16) 0.0292(18) 0.0282(17) 0.0005(14) -0.0056(14) 0.0051(14)
C31 0.0267(17) 0.0301(19) 0.0307(18) 0.0000(14) -0.0039(14) 0.0061(14)
C32 0.0266(17) 0.0264(18) 0.042(2) -0.0023(15) -0.0020(15) 0.0014(14)
C33 0.039(2) 0.036(2) 0.059(3) -0.0096(18) -0.0174(19) 0.0071(17)
C34 0.041(2) 0.047(3) 0.079(3) -0.023(2) -0.020(2) 0.0029(19)
C35 0.041(2) 0.036(2) 0.087(4) -0.010(2) 0.005(2) -0.0074(19)
C36 0.063(3) 0.043(3) 0.057(3) 0.008(2) 0.002(2) -0.011(2)
C37 0.044(2) 0.042(2) 0.039(2) 0.0022(17) -0.0026(18) -0.0086(18)
C38 0.0204(15) 0.0291(18) 0.0281(17) 0.0031(13) -0.0036(13) 0.0034(13)
C39 0.0254(17) 0.037(2) 0.0341(19) 0.0005(15) -0.0055(14) 0.0042(14)
C40 0.0297(19) 0.052(2) 0.0321(19) 0.0047(17) -0.0088(15) 0.0009(16)
C41 0.0228(17) 0.048(2) 0.038(2) 0.0135(17) -0.0044(15) 0.0069(16)
C42 0.0314(19) 0.038(2) 0.045(2) 0.0047(17) -0.0012(17) 0.0128(16)
C43 0.0280(18) 0.036(2) 0.0336(19) -0.0015(15) -0.0029(15) 0.0060(15)
C44 0.0293(17) 0.0251(17) 0.0247(16) 0.0015(13) -0.0040(14) 0.0028(13)
C45 0.0288(18) 0.043(2) 0.0338(19) -0.0037(16) -0.0026(15) -0.0015(15)
C46 0.036(2) 0.051(2) 0.0298(19) -0.0028(17) 0.0038(16) 0.0028(17)
C47 0.049(2) 0.039(2) 0.0284(19) -0.0046(16) -0.0018(17) 0.0004(17)
C48 0.045(2) 0.052(2) 0.037(2) -0.0094(18) -0.0120(18) -0.0077(19)
C49 0.0283(18) 0.040(2) 0.0316(19) -0.0020(15) -0.0020(15) -0.0007(15)
B1 0.040(2) 0.031(2) 0.062(3) -0.011(2) -0.007(2) 0.0006(19)
F1 0.089(2) 0.0522(16) 0.0691(18) -0.0164(14) 0.0233(15) -0.0198(15)
F2 0.083(2) 0.0366(14) 0.093(2) -0.0062(14) 0.0220(16) -0.0115(13)
F3 0.116(3) 0.091(2) 0.0659(19) -0.0264(17) -0.0033(18) -0.030(2)
F4 0.096(3) 0.059(2) 0.260(5) -0.003(3) -0.089(3) 0.0302(19)

loop_
_atom_type_symbol
_atom_type_description
_atom_type_scat_dispersion_real
_atom_type_scat_dispersion_imag
_atom_type_scat_source
C C 0.0033 0.0016 'International Tables Vol C Tables 4.2.6.8 and 6.1.1.4'
H H 0.0000 0.0000 'International Tables Vol C Tables 4.2.6.8 and 6.1.1.4'
B B 0.0013 0.0007 'International Tables Vol C Tables 4.2.6.8 and 6.1.1.4'
N N 0.0061 0.0033 'International Tables Vol C Tables 4.2.6.8 and 6.1.1.4'
F F 0.0171 0.0103 'International Tables Vol C Tables 4.2.6.8 and 6.1.1.4'
P P 0.1023 0.0942 'International Tables Vol C Tables 4.2.6.8 and 6.1.1.4'
Ir Ir -1.4442 7.9887 'International Tables Vol C Tables 4.2.6.8 and 6.1.1.4'

loop_
_geom_angle_atom_site_label_1
_geom_angle_atom_site_label_2
_geom_angle_atom_site_label_3
_geom_angle
C1 Ir1 C27 141.02(12)
C1 Ir1 C23 98.53(12)
C27 Ir1 C23 94.98(13)
C1 Ir1 C22 88.44(12)
C27 Ir1 C22 80.56(12)
C23 Ir1 C22 37.35(11)
C1 Ir1 C26 175.19(11)
C27 Ir1 C26 36.80(12)
C23 Ir1 C26 78.31(13)
C22 Ir1 C26 86.87(12)
C1 Ir1 P1 98.30(9)
C27 Ir1 P1 96.69(9)
C23 Ir1 P1 136.26(9)
C22 Ir1 P1 171.94(9)
C26 Ir1 P1 86.46(9)
C30 P1 C44 101.18(15)
C30 P1 C38 100.16(15)
C44 P1 C38 102.48(15)
C30 P1 Ir1 120.52(11)
C44 P1 Ir1 112.96(11)
C38 P1 Ir1 116.85(11)
C1 N1 C2 110.7(3)
C1 N1 C4 126.3(3)
C2 N1 C4 122.0(3)
C1 N2 C3 111.7(3)
C1 N2 C13 124.9(3)
C3 N2 C13 122.7(3)
N2 C1 N1 103.7(3)
N2 C1 Ir1 121.1(2)
N1 C1 Ir1 135.2(2)
C3 C2 N1 107.5(3)
C3 C2 H2 126.2
N1 C2 H2 126.2
C2 C3 N2 106.4(3)
C2 C3 H3 126.8
N2 C3 H3 126.8
C5 C4 C9 122.3(3)
C5 C4 N1 119.7(3)
C9 C4 N1 117.8(3)
C6 C5 C4 117.6(4)
C6 C5 C10 121.0(3)
C4 C5 C10 121.4(3)
C7 C6 C5 121.9(4)
C7 C6 H6 119.1
C5 C6 H6 119.1
C8 C7 C6 119.0(4)
C8 C7 C11 120.0(4)
C6 C7 C11 121.0(4)
C7 C8 C9 121.4(4)
C7 C8 H8 119.3
C9 C8 H8 119.3
C4 C9 C8 117.5(3)
C4 C9 C12 123.2(3)
C8 C9 C12 119.1(4)
C5 C10 H10A 109.5
C5 C10 H10B 109.5
H10A C10 H10B 109.5
C5 C10 H10C 109.5
H10A C10 H10C 109.5
H10B C10 H10C 109.5
C7 C11 H11A 109.5
C7 C11 H11B 109.5
H11A C11 H11B 109.5
C7 C11 H11C 109.5
H11A C11 H11C 109.5
H11B C11 H11C 109.5
C9 C12 H12A 109.5
C9 C12 H12B 109.5
H12A C12 H12B 109.5
C9 C12 H12C 109.5
H12A C12 H12C 109.5
H12B C12 H12C 109.5
C14 C13 C18 122.4(3)
C14 C13 N2 117.9(3)
C18 C13 N2 119.7(3)
C15 C14 C13 117.6(3)
C15 C14 C19 118.8(3)
C13 C14 C19 123.6(3)
C14 C15 C16 121.1(3)
C14 C15 H15 119.4
C16 C15 H15 119.4
C17 C16 C15 119.1(3)
C17 C16 C20 120.5(3)
C15 C16 C20 120.3(3)
C16 C17 C18 122.2(3)
C16 C17 H17 118.9
C18 C17 H17 118.9
C17 C18 C13 117.2(3)
C17 C18 C21 120.3(3)
C13 C18 C21 122.5(3)
C14 C19 H19A 109.5
C14 C19 H19B 109.5
H19A C19 H19B 109.5
C14 C19 H19C 109.5
H19A C19 H19C 109.5
H19B C19 H19C 109.5
C16 C20 H20A 109.4
C16 C20 H20B 109.5
H20A C20 H20B 109.5
C16 C20 H20C 109.5
H20A C20 H20C 109.5
H20B C20 H20C 109.5
C18 C21 H21A 109.5
C18 C21 H21B 109.5
H21A C21 H21B 109.5
C18 C21 H21C 109.5
H21A C21 H21C 109.5
H21B C21 H21C 109.5
C23 C22 C29 124.0(3)
C23 C22 Ir1 69.89(17)
C29 C22 Ir1 112.0(2)
C23 C22 H22 118.0
C29 C22 H22 118.0
Ir1 C22 H22 88.1
C22 C23 C24 126.3(3)
C22 C23 Ir1 72.75(18)
C24 C23 Ir1 111.7(2)
C22 C23 H23 116.9
C24 C23 H23 116.9
Ir1 C23 H23 85.4
C23 C24 C25 112.6(3)
C23 C24 H24A 109.1
C25 C24 H24A 109.1
C23 C24 H24B 109.1
C25 C24 H24B 109.1
H24A C24 H24B 107.8
C26 C25 C24 111.2(3)
C26 C25 H25A 109.4
C24 C25 H25A 109.4
C26 C25 H25B 109.4
C24 C25 H25B 109.4
H25A C25 H25B 108.0
C27 C26 C25 123.2(3)
C27 C26 Ir1 68.05(18)
C25 C26 Ir1 113.4(2)
C27 C26 H26 118.4
C25 C26 H26 118.4
Ir1 C26 H26 88.6
C26 C27 C28 125.2(3)
C26 C27 Ir1 75.15(19)
C28 C27 Ir1 109.0(2)
C26 C27 H27 117.4
C28 C27 H27 117.4
Ir1 C27 H27 85.7
C27 C28 C29 114.1(3)
C27 C28 H28A 108.7
C29 C28 H28A 108.7
C27 C28 H28B 108.7
C29 C28 H28B 108.7
H28A C28 H28B 107.6
C22 C29 C28 111.9(3)
C22 C29 H29A 109.2
C28 C29 H29A 109.2
C22 C29 H29B 109.2
C28 C29 H29B 109.2
H29A C29 H29B 107.9
C31 C30 P1 176.2(3)
C30 C31 C32 178.6(4)
C37 C32 C33 119.1(3)
C37 C32 C31 121.4(3)
C33 C32 C31 119.5(3)
C34 C33 C32 119.7(4)
C34 C33 H33 120.1
C32 C33 H33 120.1
C35 C34 C33 119.7(4)
C35 C34 H34 120.2
C33 C34 H34 120.2
C36 C35 C34 120.8(4)
C36 C35 H35 119.6
C34 C35 H35 119.6
C35 C36 C37 120.3(4)
C35 C36 H36 119.9
C37 C36 H36 119.9
C36 C37 C32 120.4(4)
C36 C37 H37 119.8
C32 C37 H37 119.8
C39 C38 C43 118.5(3)
C39 C38 P1 119.3(2)
C43 C38 P1 121.8(3)
C38 C39 C40 120.8(3)
C38 C39 H39 119.6
C40 C39 H39 119.6
C41 C40 C39 119.7(3)
C41 C40 H40 120.1
C39 C40 H40 120.1
C40 C41 C42 120.2(3)
C40 C41 H41 119.9
C42 C41 H41 119.9
C41 C42 C43 119.9(3)
C41 C42 H42 120.0
C43 C42 H42 120.0
C42 C43 C38 120.8(3)
C42 C43 H43 119.6
C38 C43 H43 119.6
C49 C44 C45 118.8(3)
C49 C44 P1 121.3(3)
C45 C44 P1 119.9(3)
C44 C45 C46 120.6(3)
C44 C45 H45 119.7
C46 C45 H45 119.7
C47 C46 C45 119.8(3)
C47 C46 H46 120.1
C45 C46 H46 120.1
C48 C47 C46 119.7(3)
C48 C47 H47 120.2
C46 C47 H47 120.2
C47 C48 C49 121.2(3)
C47 C48 H48 119.4
C49 C48 H48 119.4
C44 C49 C48 119.9(3)
C44 C49 H49 120.0
C48 C49 H49 120.0
F4 B1 F1 113.4(5)
F4 B1 F2 109.5(4)
F1 B1 F2 107.6(3)
F4 B1 F3 108.2(4)
F1 B1 F3 107.5(4)
F2 B1 F3 110.7(4)

loop_
_geom_bond_atom_site_label_1
_geom_bond_atom_site_label_2
_geom_bond_distance
Ir1 C1 2.063(3)
Ir1 C27 2.157(3)
Ir1 C23 2.176(3)
Ir1 C22 2.213(3)
Ir1 C26 2.248(3)
Ir1 P1 2.3030(9)
P1 C30 1.773(3)
P1 C44 1.829(3)
P1 C38 1.837(3)
N1 C1 1.369(4)
N1 C2 1.390(4)
N1 C4 1.443(4)
N2 C1 1.364(4)
N2 C3 1.388(4)
N2 C13 1.453(4)
C2 C3 1.338(5)
C2 H2 0.9500
C3 H3 0.9500
C4 C5 1.389(5)
C4 C9 1.392(5)
C5 C6 1.385(5)
C5 C10 1.500(5)
C6 C7 1.385(6)
C6 H6 0.9500
C7 C8 1.377(6)
C7 C11 1.514(5)
C8 C9 1.397(5)
C8 H8 0.9500
C9 C12 1.510(5)
C10 H10A 0.9800
C10 H10B 0.9800
C10 H10C 0.9800
C11 H11A 0.9800
C11 H11B 0.9800
C11 H11C 0.9800
C12 H12A 0.9800
C12 H12B 0.9800
C12 H12C 0.9800
C13 C14 1.394(5)
C13 C18 1.396(5)
C14 C15 1.393(5)
C14 C19 1.506(5)
C15 C16 1.398(5)
C15 H15 0.9500
C16 C17 1.366(5)
C16 C20 1.514(5)
C17 C18 1.393(5)
C17 H17 0.9500
C18 C21 1.495(5)
C19 H19A 0.9800
C19 H19B 0.9800
C19 H19C 0.9800
C20 H20A 0.9800
C20 H20B 0.9800
C20 H20C 0.9800
C21 H21A 0.9800
C21 H21B 0.9800
C21 H21C 0.9800
C22 C23 1.406(4)
C22 C29 1.516(4)
C22 H22 0.9500
C23 C24 1.497(5)
C23 H23 0.9500
C24 C25 1.532(5)
C24 H24A 0.9900
C24 H24B 0.9900
C25 C26 1.508(5)
C25 H25A 0.9900
C25 H25B 0.9900
C26 C27 1.393(5)
C26 H26 0.9500
C27 C28 1.500(4)
C27 H27 0.9500
C28 C29 1.533(5)
C28 H28A 0.9900
C28 H28B 0.9900
C29 H29A 0.9900
C29 H29B 0.9900
C30 C31 1.186(5)
C31 C32 1.440(5)
C32 C37 1.389(5)
C32 C33 1.396(5)
C33 C34 1.389(6)
C33 H33 0.9500
C34 C35 1.377(7)
C34 H34 0.9500
C35 C36 1.363(7)
C35 H35 0.9500
C36 C37 1.373(5)
C36 H36 0.9500
C37 H37 0.9500
C38 C39 1.385(5)
C38 C43 1.390(5)
C39 C40 1.390(5)
C39 H39 0.9500
C40 C41 1.374(5)
C40 H40 0.9500
C41 C42 1.381(5)
C41 H41 0.9500
C42 C43 1.382(5)
C42 H42 0.9500
C43 H43 0.9500
C44 C49 1.385(5)
C44 C45 1.391(5)
C45 C46 1.391(5)
C45 H45 0.9500
C46 C47 1.379(5)
C46 H46 0.9500
C47 C48 1.366(5)
C47 H47 0.9500
C48 C49 1.386(5)
C48 H48 0.9500
C49 H49 0.9500
B1 F4 1.316(5)
B1 F1 1.360(5)
B1 F2 1.370(5)
B1 F3 1.384(5)

loop_
_geom_torsion_atom_site_label_1
_geom_torsion_atom_site_label_2
_geom_torsion_atom_site_label_3
_geom_torsion_atom_site_label_4
_geom_torsion
C1 Ir1 P1 C30 -26.14(15)
C27 Ir1 P1 C30 117.77(15)
C23 Ir1 P1 C30 -137.81(18)
C22 Ir1 P1 C30 -172.7(6)
C26 Ir1 P1 C30 153.19(16)
C1 Ir1 P1 C44 93.48(14)
C27 Ir1 P1 C44 -122.61(14)
C23 Ir1 P1 C44 -18.20(18)
C22 Ir1 P1 C44 -53.0(6)
C26 Ir1 P1 C44 -87.20(15)
C1 Ir1 P1 C38 -148.00(15)
C27 Ir1 P1 C38 -4.09(15)
C23 Ir1 P1 C38 100.32(18)
C22 Ir1 P1 C38 65.5(6)
C26 Ir1 P1 C38 31.32(15)
C3 N2 C1 N1 0.6(4)
C13 N2 C1 N1 -169.8(3)
C3 N2 C1 Ir1 -177.9(2)
C13 N2 C1 Ir1 11.8(4)
C2 N1 C1 N2 -0.2(4)
C4 N1 C1 N2 168.6(3)
C2 N1 C1 Ir1 177.9(3)
C4 N1 C1 Ir1 -13.3(5)
C27 Ir1 C1 N2 -3.5(4)
C23 Ir1 C1 N2 -112.4(2)
C22 Ir1 C1 N2 -76.3(3)
C26 Ir1 C1 N2 -63.9(14)
P1 Ir1 C1 N2 108.1(2)
C27 Ir1 C1 N1 178.7(3)
C23 Ir1 C1 N1 69.7(3)
C22 Ir1 C1 N1 105.8(3)
C26 Ir1 C1 N1 118.3(13)
P1 Ir1 C1 N1 -69.8(3)
C1 N1 C2 C3 -0.3(4)
C4 N1 C2 C3 -169.6(3)
N1 C2 C3 N2 0.6(4)
C1 N2 C3 C2 -0.8(4)
C13 N2 C3 C2 169.8(3)
C1 N1 C4 C5 106.5(4)
C2 N1 C4 C5 -85.9(4)
C1 N1 C4 C9 -77.7(4)
C2 N1 C4 C9 89.9(4)
C9 C4 C5 C6 5.0(5)
N1 C4 C5 C6 -179.5(3)
C9 C4 C5 C10 -172.5(3)
N1 C4 C5 C10 3.1(5)
C4 C5 C6 C7 -0.7(5)
C10 C5 C6 C7 176.7(3)
C5 C6 C7 C8 -2.5(6)
C5 C6 C7 C11 178.9(3)
C6 C7 C8 C9 1.7(6)
C11 C7 C8 C9 -179.7(3)
C5 C4 C9 C8 -5.7(5)
N1 C4 C9 C8 178.7(3)
C5 C4 C9 C12 168.8(3)
N1 C4 C9 C12 -6.8(5)
C7 C8 C9 C4 2.3(5)
C7 C8 C9 C12 -172.5(4)
C1 N2 C13 C14 97.3(4)
C3 N2 C13 C14 -72.1(4)
C1 N2 C13 C18 -84.6(4)
C3 N2 C13 C18 106.0(4)
C18 C13 C14 C15 6.1(5)
N2 C13 C14 C15 -175.9(3)
C18 C13 C14 C19 -172.9(3)
N2 C13 C14 C19 5.2(5)
C13 C14 C15 C16 -2.4(5)
C19 C14 C15 C16 176.6(3)
C14 C15 C16 C17 -1.5(5)
C14 C15 C16 C20 176.6(3)
C15 C16 C17 C18 2.0(5)
C20 C16 C17 C18 -176.1(3)
C16 C17 C18 C13 1.4(5)
C16 C17 C18 C21 -178.0(3)
C14 C13 C18 C17 -5.6(5)
N2 C13 C18 C17 176.4(3)
C14 C13 C18 C21 173.8(3)
N2 C13 C18 C21 -4.3(5)
C1 Ir1 C22 C23 -106.3(2)
C27 Ir1 C22 C23 111.3(2)
C26 Ir1 C22 C23 74.8(2)
P1 Ir1 C22 C23 40.6(7)
C1 Ir1 C22 C29 134.1(2)
C27 Ir1 C22 C29 -8.3(2)
C23 Ir1 C22 C29 -119.6(3)
C26 Ir1 C22 C29 -44.8(2)
P1 Ir1 C22 C29 -79.0(6)
C29 C22 C23 C24 -1.0(5)
Ir1 C22 C23 C24 -104.6(3)
C29 C22 C23 Ir1 103.6(3)
C1 Ir1 C23 C22 76.0(2)
C27 Ir1 C23 C22 -67.3(2)
C26 Ir1 C23 C22 -100.3(2)
P1 Ir1 C23 C22 -172.41(14)
C1 Ir1 C23 C24 -161.1(2)
C27 Ir1 C23 C24 55.5(2)
C22 Ir1 C23 C24 122.9(3)
C26 Ir1 C23 C24 22.6(2)
P1 Ir1 C23 C24 -49.5(3)
C22 C23 C24 C25 44.6(4)
Ir1 C23 C24 C25 -39.4(3)
C23 C24 C25 C26 36.6(4)
C24 C25 C26 C27 -95.0(4)
C24 C25 C26 Ir1 -16.8(4)
C1 Ir1 C26 C27 65.9(14)
C23 Ir1 C26 C27 115.1(2)
C22 Ir1 C26 C27 78.4(2)
P1 Ir1 C26 C27 -106.11(19)
C1 Ir1 C26 C25 -52.1(15)
C27 Ir1 C26 C25 -118.0(3)
C23 Ir1 C26 C25 -2.9(2)
C22 Ir1 C26 C25 -39.6(2)
P1 Ir1 C26 C25 135.9(2)
C25 C26 C27 C28 1.3(5)
Ir1 C26 C27 C28 -103.0(3)
C25 C26 C27 Ir1 104.3(3)
C1 Ir1 C27 C26 -173.01(18)
C23 Ir1 C27 C26 -62.9(2)
C22 Ir1 C27 C26 -97.5(2)
P1 Ir1 C27 C26 74.90(19)
C1 Ir1 C27 C28 -50.3(3)
C23 Ir1 C27 C28 59.8(2)
C22 Ir1 C27 C28 25.2(2)
C26 Ir1 C27 C28 122.7(3)
P1 Ir1 C27 C28 -162.4(2)
C26 C27 C28 C29 45.5(4)
Ir1 C27 C28 C29 -39.4(3)
C23 C22 C29 C28 -90.1(4)
Ir1 C22 C29 C28 -10.1(3)
C27 C28 C29 C22 33.0(4)
C44 P1 C30 C31 -154(5)
C38 P1 C30 C31 101(5)
Ir1 P1 C30 C31 -29(5)
P1 C30 C31 C32 -86(17)
C30 C31 C32 C37 -158(16)
C30 C31 C32 C33 21(16)
C37 C32 C33 C34 0.7(5)
C31 C32 C33 C34 -177.6(3)
C32 C33 C34 C35 -0.4(6)
C33 C34 C35 C36 -0.6(7)
C34 C35 C36 C37 1.3(7)
C35 C36 C37 C32 -1.0(7)
C33 C32 C37 C36 -0.1(6)
C31 C32 C37 C36 178.2(4)
C30 P1 C38 C39 -54.6(3)
C44 P1 C38 C39 -158.6(3)
Ir1 P1 C38 C39 77.4(3)
C30 P1 C38 C43 131.9(3)
C44 P1 C38 C43 27.9(3)
Ir1 P1 C38 C43 -96.1(3)
C43 C38 C39 C40 0.3(5)
P1 C38 C39 C40 -173.4(3)
C38 C39 C40 C41 0.3(5)
C39 C40 C41 C42 -1.0(5)
C40 C41 C42 C43 1.1(5)
C41 C42 C43 C38 -0.4(5)
C39 C38 C43 C42 -0.3(5)
P1 C38 C43 C42 173.3(3)
C30 P1 C44 C49 133.7(3)
C38 P1 C44 C49 -123.1(3)
Ir1 P1 C44 C49 3.4(3)
C30 P1 C44 C45 -48.5(3)
C38 P1 C44 C45 54.6(3)
Ir1 P1 C44 C45 -178.8(2)
C49 C44 C45 C46 0.9(5)
P1 C44 C45 C46 -176.9(3)
C44 C45 C46 C47 -0.6(6)
C45 C46 C47 C48 -0.3(6)
C46 C47 C48 C49 0.9(6)
C45 C44 C49 C48 -0.4(5)
P1 C44 C49 C48 177.5(3)
C47 C48 C49 C44 -0.6(6)
